data_2105612
loop_
_publ_author_name
'Bianchi, R.'
'Gervasio, G.'
'Viscardi, G.'

_publ_section_title
;
 Experimental Electron-Density Study of 4-Cyanoimidazolium-5-olate at 120
 K
;
_journal_issue 1
_journal_name_full 'Acta Crystallographica Section B'
_journal_page_first 66
_journal_page_last 72
_journal_paper_doi 10.1107/S0108768197009269
_journal_volume 54
_journal_year 1998
_chemical_formula_sum 'C4 H3 N3 O'
_chemical_formula_weight 109.09
_chemical_name_systematic ?
_space_group_IT_number 33
_symmetry_cell_setting orthorhombic
_symmetry_space_group_name_Hall 'P 2c -2n'
_symmetry_space_group_name_H-M 'P n a 21'
_cell_angle_alpha 90.00000
_cell_angle_beta 90.00000
_cell_angle_gamma 90.00000
_cell_formula_units_Z 4.00
_cell_length_a 12.584(3)
_cell_length_b 9.699(2)
_cell_length_c 3.674(2)
_cell_measurement_reflns_used 35
_cell_measurement_temperature 120
_cell_measurement_theta_max 15
_cell_measurement_theta_min 10
_cell_volume 448.4(3)
_diffrn_ambient_temperature 120
_diffrn_measurement_device 'Siemens P4'
_diffrn_measurement_method 2\q/\w
_diffrn_radiation_monochromator graphite
_diffrn_radiation_source 'sealed tube'
_diffrn_radiation_type 'Mo K\a'
_diffrn_radiation_wavelength 0.71073
_diffrn_reflns_av_R_equivalents 0.032
_diffrn_reflns_limit_h_max 22
_diffrn_reflns_limit_h_min -22
_diffrn_reflns_limit_k_max 17
_diffrn_reflns_limit_k_min -17
_diffrn_reflns_limit_l_max 6
_diffrn_reflns_limit_l_min 0
_diffrn_reflns_number 2943
_diffrn_reflns_reduction_process
;
;
_diffrn_reflns_theta_max 40
_diffrn_reflns_theta_min 1
_diffrn_standards_decay_% 0
_diffrn_standards_interval_count 50
_diffrn_standards_number 2
_exptl_absorpt_coefficient_mu 0.1241
_exptl_absorpt_correction_type none
_exptl_crystal_colour yellow
_exptl_crystal_density_diffrn 1.6158
_exptl_crystal_description
;
;
_exptl_crystal_F_000 224.0
_exptl_crystal_size_max 0.30
_exptl_crystal_size_mid 0.12
_exptl_crystal_size_min 0.08
_refine_diff_density_max 0.25
_refine_diff_density_min -0.26
_refine_ls_abs_structure_details
;
;
_refine_ls_extinction_method none
_refine_ls_goodness_of_fit_obs 1.851
_refine_ls_hydrogen_treatment refall
_refine_ls_number_constraints 8
_refine_ls_number_parameters 215
_refine_ls_number_reflns 1528
_refine_ls_R_factor_obs 0.0376
_refine_ls_shift/su_max 0.08
_refine_ls_structure_factor_coef Fsqd
_refine_ls_weighting_scheme sigma
_refine_ls_wR_factor_obs 0.0380
_reflns_number_observed 2943
_cod_data_source_file na0081.cif
_cod_data_source_block II
_cod_original_formula_sum 'C4 H3 N3 O1 '
_cod_database_code 2105612

loop_
_symmetry_equiv_pos_as_xyz
x,y,z
-x,-y,z+1/2
x+1/2,-y+1/2,z
-x+1/2,y+1/2,z+1/2

loop_
_atom_site_label
_atom_site_fract_x
_atom_site_fract_y
_atom_site_fract_z
_atom_site_U_iso_or_equiv
_atom_site_adp_type
_atom_site_type_symbol
N1 0.06670(7) 0.14630(10) -0.2235(6) 0.0112(2) Uani N
C2 0.10538(7) 0.26980(10) -0.3263(6) 0.0115(2) Uani C
N3 0.20668(7) 0.27770(10) -0.2344(6) 0.0111(2) Uani N
C4 0.23612(6) 0.15407(9) -0.0684(6) 0.0099(2) Uani C
C5 0.14654(6) 0.06860(9) -0.0578(6) 0.0097(2) Uani C
C6 0.33766(8) 0.12990(10) 0.0698(7) 0.0115(2) Uani C
N7 0.42160(10) 0.10820(10) 0.1883(7) 0.0175(3) Uani N
O8 0.13297(7) -0.05170(10) 0.07030000 0.0138(2) Uani O
H1 -0.0070(10) 0.114(2) -0.290(7) 0.030(7) Uiso H
H2 0.0600(10) 0.350(2) -0.463(7) 0.025(8) Uiso H
H3 0.2610(10) 0.356(2) -0.293(7) 0.017(6) Uiso H

loop_
_atom_site_aniso_label
_atom_site_aniso_U_11
_atom_site_aniso_U_22
_atom_site_aniso_U_33
_atom_site_aniso_U_12
_atom_site_aniso_U_13
_atom_site_aniso_U_23
N1 0.0063(3) 0.0090(3) 0.0182(4) -0.0001(3) -0.0021(3) 0.0003(4)
C2 0.0080(3) 0.0093(3) 0.0171(4) -0.0001(3) -0.0022(3) 0.0026(3)
N3 0.0082(3) 0.0080(3) 0.0170(4) -0.0016(3) -0.0016(3) 0.0024(4)
C4 0.0067(3) 0.0080(3) 0.0149(4) -0.0006(3) -0.0012(3) 0.0019(3)
C5 0.0064(2) 0.0067(3) 0.0158(4) -0.0001(3) -0.0005(3) 0.0014(4)
C6 0.0059(3) 0.0119(3) 0.0166(4) -0.0006(3) -0.0024(3) 0.0019(4)
N7 0.0087(3) 0.0188(4) 0.0250(6) 0.0006(3) -0.0060(4) 0.0005(4)
O8 0.0075(3) 0.0084(4) 0.0254(6) 0.0000(3) 0.0002(5) 0.0050(5)

loop_
_atom_type_symbol
_atom_type_description
_atom_type_scat_dispersion_real
_atom_type_scat_dispersion_imag
_atom_type_scat_source
'N ' 'Nitrogen    ' 0.0061 0.0033 'Int. Tab. C, 4.2.6.8, 6.1.1.4'
'C ' 'Carbon      ' 0.0033 0.0016 'Int. Tab. C, 4.2.6.8, 6.1.1.4'
'O ' 'Oxygen      ' 0.0106 0.0060 'Int. Tab. C, 4.2.6.8, 6.1.1.4'
'H ' 'Hydrogen    ' 0.0000 0.0000 'Int. Tab. C, 4.2.6.8, 6.1.1.4'

loop_
_geom_angle_atom_site_label_1
_geom_angle_atom_site_label_2
_geom_angle_atom_site_label_3
_geom_angle
_geom_angle_publ_flag
C2 N1 C5 110.00(10) no
C2 N1 H1 122.7(9) no
C5 N1 H1 126.8(8) no
N1 C2 N3 109.20(10) no
N1 C2 H2 125.0(10) no
N3 C2 H2 125.7(7) no
C2 N3 C4 108.60(10) no
C2 N3 H3 128.4(7) no
C4 N3 H3 123.0(10) no
N3 C4 C5 107.90(10) no
N3 C4 C6 123.20(10) no
C5 C4 C6 128.90(10) no
N1 C5 C4 104.30(10) no
N1 C5 O8 124.10(10) no
C4 C5 O8 131.50(10) no
C4 C6 N7 178.90(10) no

loop_
_geom_bond_atom_site_label_1
_geom_bond_atom_site_label_2
_geom_bond_distance
_geom_bond_publ_flag
N1 C2 1.347(2) no
N1 C5 1.396(2) no
N1 H1 1.010(10) no
C2 N3 1.3210(10) no
C2 H2 1.09(2) no
N3 C4 1.395(2) no
N3 H3 1.040(10) no
C4 C5 1.4000(10) no
C4 C6 1.395(2) no
C5 O8 1.270(2) no
C6 N7 1.162(2) no

loop_
_geom_hbond_atom_site_label_D
_geom_hbond_atom_site_label_H
_geom_hbond_atom_site_label_A
_geom_hbond_site_symmetry_A
_geom_hbond_distance_DH
_geom_hbond_distance_HA
_geom_hbond_distance_DA
_geom_hbond_angle_DHA
N1 H1 O8 2_554 1.010(10) 1.77(2) 2.7800(10) 176.0(10)
C2 H2 N7 3_454 1.09(2) 2.20(2) 3.151(2) 145.0(10)
N3 H3 O8 4_554 1.04(2) 1.68(2) 2.7060(10) 165.0(10)

loop_
_geom_torsion_atom_site_label_1
_geom_torsion_atom_site_label_2
_geom_torsion_atom_site_label_3
_geom_torsion_atom_site_label_4
_geom_torsion
_geom_torsion_publ_flag
C5 N1 C2 N3 -0.4(2) no
C5 N1 C2 H2 180.0(10) no
H1 N1 C2 N3 -172.0(10) no
H1 N1 C2 H2 7(2) no
C2 N1 C5 C4 -0.1(2) no
C2 N1 C5 O8 179.20(10) no
H1 N1 C5 C4 173.0(10) no
H1 N1 C5 O8 -7.0(10) no
N1 C2 N3 C4 0.7(2) no
N1 C2 N3 H3 175.0(10) no
H2 C2 N3 C4 -178.0(10) no
H2 C2 N3 H3 -4(2) no
C2 N3 C4 C5 -0.7(2) no
C2 N3 C4 C6 -178.3(2) no
H3 N3 C4 C5 -174.0(10) no
H3 N3 C4 C6 7.0(10) no
N3 C4 C5 N1 0.4(2) no
N3 C4 C5 O8 -178.7(2) no
C6 C4 C5 N1 177.9(2) no
C6 C4 C5 O8 -1.3(3) no
